data_7015583
loop_
_publ_author_name
'Oliver, Katie'
'White, Andrew J. P.'
'Hogarth, Graeme'
'Wilton-Ely, James D E T'

_publ_section_title
;
 Multimetallic complexes of group 10 and 11 metals based on polydentate
 dithiocarbamate ligands.
;
_journal_issue 22
_journal_name_full 'Dalton transactions (Cambridge, England : 2003)'
_journal_page_first 5852
_journal_page_last 5864
_journal_paper_doi 10.1039/c0dt01745k
_journal_volume 40
_journal_year 2011
_chemical_formula_moiety 'C24 H36 Au2 N2 P2 S4'
_chemical_formula_sum 'C24 H36 Au2 N2 P2 S4'
_chemical_formula_weight 936.66
_space_group_IT_number 14
_symmetry_cell_setting monoclinic
_symmetry_space_group_name_Hall '-P 2yn'
_symmetry_space_group_name_H-M 'P 1 21/n 1'
_atom_sites_solution_hydrogens geom
_atom_sites_solution_primary direct
_atom_sites_solution_secondary difmap
_audit_creation_method SHELXL-97
_cell_angle_alpha 90.00
_cell_angle_beta 94.3353(16)
_cell_angle_gamma 90.00
_cell_formula_units_Z 2
_cell_length_a 6.41819(12)
_cell_length_b 23.1984(4)
_cell_length_c 10.39421(17)
_cell_measurement_reflns_used 9180
_cell_measurement_temperature 173
_cell_measurement_theta_max 32.6472
_cell_measurement_theta_min 3.1774
_cell_volume 1543.18(5)
_computing_cell_refinement 'CrysAlis RED, Oxford Diffraction Ltd'
_computing_data_collection 'CrysAlis CCD, Oxford Diffraction Ltd'
_computing_data_reduction 'CrysAlis RED, Oxford Diffraction Ltd'
_computing_molecular_graphics 'Bruker SHELXTL'
_computing_publication_material 'Bruker SHELXTL'
_computing_structure_refinement 'SHELXL-97 (Sheldrick, 1997)'
_computing_structure_solution 'SHELXS-97 (Sheldrick, 1990)'
_diffrn_ambient_temperature 173
_diffrn_detector_area_resol_mean 15.9825
_diffrn_measured_fraction_theta_full 0.993
_diffrn_measured_fraction_theta_max 0.910
_diffrn_measurement_device_type 'OD Xcalibur 3'
_diffrn_measurement_method 'omega scans'
_diffrn_radiation_monochromator graphite
_diffrn_radiation_source 'Enhance (Mo) X-ray Source'
_diffrn_radiation_type MoK\a
_diffrn_radiation_wavelength 0.71073
_diffrn_reflns_av_R_equivalents 0.0215
_diffrn_reflns_av_sigmaI/netI 0.0315
_diffrn_reflns_limit_h_max 9
_diffrn_reflns_limit_h_min -8
_diffrn_reflns_limit_k_max 35
_diffrn_reflns_limit_k_min -31
_diffrn_reflns_limit_l_max 11
_diffrn_reflns_limit_l_min -15
_diffrn_reflns_number 16525
_diffrn_reflns_theta_full 31.00
_diffrn_reflns_theta_max 32.71
_diffrn_reflns_theta_min 3.29
_diffrn_standards_number 0
_exptl_absorpt_coefficient_mu 9.887
_exptl_absorpt_correction_T_max 0.562
_exptl_absorpt_correction_T_min 0.163
_exptl_absorpt_correction_type analytical
_exptl_absorpt_process_details
;
CrysAlisPro, Oxford Diffraction Ltd.,
Version 1.171.33.48 (release 15-09-2009 CrysAlis171 .NET)
(compiled Sep 15 2009,11:49:04)
Analytical numeric absorption correction using a multifaceted crystal
model based on expressions derived by R.C. Clark & J.S. Reid.
(Clark, R. C. & Reid, J. S. (1995). Acta Cryst. A51, 887-897)
;
_exptl_crystal_colour Colourless
_exptl_crystal_density_diffrn 2.016
_exptl_crystal_density_method 'not measured'
_exptl_crystal_description blocks
_exptl_crystal_F_000 892
_exptl_crystal_size_max 0.28
_exptl_crystal_size_mid 0.14
_exptl_crystal_size_min 0.07
_refine_diff_density_max 0.973
_refine_diff_density_min -0.832
_refine_diff_density_rms 0.089
_refine_ls_extinction_coef 0.00060(6)
_refine_ls_extinction_expression Fc^*^=kFc[1+0.001xFc^2^\l^3^/sin(2\q)]^-1/4^
_refine_ls_extinction_method SHELXL
_refine_ls_goodness_of_fit_ref 0.919
_refine_ls_hydrogen_treatment constr
_refine_ls_matrix_type full
_refine_ls_number_parameters 176
_refine_ls_number_reflns 5174
_refine_ls_number_restraints 76
_refine_ls_restrained_S_all 0.917
_refine_ls_R_factor_all 0.0290
_refine_ls_R_factor_gt 0.0184
_refine_ls_shift/su_max 0.003
_refine_ls_shift/su_mean 0.000
_refine_ls_structure_factor_coef Fsqd
_refine_ls_weighting_details 'calc w=1/[\s^2^(Fo^2^)+(0.0150P)^2^+0.0000P] where P=(Fo^2^+2Fc^2^)/3'
_refine_ls_weighting_scheme calc
_refine_ls_wR_factor_gt 0.0332
_refine_ls_wR_factor_ref 0.0340
_reflns_number_gt 4032
_reflns_number_total 5174
_reflns_threshold_expression >2sigma(I)
_cod_data_source_file c0dt01745k.txt
_cod_data_source_block 7
_cod_original_sg_symbol_H-M P2(1)/n
_cod_database_code 7015583

loop_
_symmetry_equiv_pos_as_xyz
'x, y, z'
'-x+1/2, y+1/2, -z+1/2'
'-x, -y, -z'
'x-1/2, -y-1/2, z-1/2'

loop_
_atom_site_label
_atom_site_type_symbol
_atom_site_fract_x
_atom_site_fract_y
_atom_site_fract_z
_atom_site_U_iso_or_equiv
_atom_site_adp_type
_atom_site_occupancy
_atom_site_symmetry_multiplicity
_atom_site_calc_flag
_atom_site_refinement_flags
_atom_site_disorder_assembly
_atom_site_disorder_group
Au1 Au 0.389171(13) 0.708061(3) 0.795649(8) 0.02609(3) Uani 0.9578(4) 1 d PDU A 1
Au1' Au 0.1771(3) 0.69292(9) 0.7128(2) 0.0336(7) Uiso 0.0422(4) 1 d PDU A 2
S1 S 0.65090(8) 0.64130(2) 0.76559(5) 0.02596(11) Uani 1 1 d . . .
C2 C 0.5055(3) 0.59126(8) 0.67134(18) 0.0194(4) Uani 1 1 d . A .
S3 S 0.26025(7) 0.60655(2) 0.60950(5) 0.02719(11) Uani 1 1 d . . .
N4 N 0.5972(2) 0.54033(6) 0.64845(16) 0.0204(3) Uani 1 1 d . . .
C5 C 0.8105(3) 0.52520(8) 0.6945(2) 0.0236(4) Uani 1 1 d . A .
H5A H 0.8850 0.5607 0.7244 0.028 Uiso 1 1 calc R . .
H5B H 0.8832 0.5094 0.6216 0.028 Uiso 1 1 calc R . .
C6 C 0.8238(3) 0.48183(8) 0.80281(19) 0.0211(4) Uani 1 1 d . . .
C7 C 0.6570(3) 0.46826(9) 0.8743(2) 0.0272(4) Uani 1 1 d . A .
H7A H 0.5247 0.4856 0.8533 0.033 Uiso 1 1 calc R . .
C8 C 0.6810(3) 0.42980(9) 0.9757(2) 0.0315(5) Uani 1 1 d . . .
H8A H 0.5650 0.4209 1.0238 0.038 Uiso 1 1 calc R A .
C9 C 0.8710(3) 0.40423(9) 1.0078(2) 0.0326(5) Uani 1 1 d . A .
H9A H 0.8868 0.3780 1.0780 0.039 Uiso 1 1 calc R . .
C10 C 1.0381(3) 0.41700(10) 0.9372(2) 0.0379(6) Uani 1 1 d . . .
H10A H 1.1700 0.3995 0.9587 0.045 Uiso 1 1 calc R A .
C11 C 1.0149(3) 0.45496(9) 0.8357(2) 0.0309(5) Uani 1 1 d . A .
H11A H 1.1310 0.4630 0.7870 0.037 Uiso 1 1 calc R . .
C12 C 0.4872(3) 0.49535(8) 0.57165(18) 0.0229(4) Uani 1 1 d . . .
H12A H 0.3369 0.4961 0.5872 0.027 Uiso 1 1 calc R . .
H12B H 0.5438 0.4571 0.5983 0.027 Uiso 1 1 calc R . .
P13 P 0.15469(12) 0.77585(3) 0.83832(7) 0.03040(15) Uani 0.9578(4) 1 d PDU A 1
C14 C -0.0115(5) 0.79649(14) 0.6985(3) 0.0657(9) Uani 0.9578(4) 1 d PDU A 1
H14A H -0.1103 0.8260 0.7228 0.099 Uiso 0.9578(4) 1 calc PR A 1
H14B H -0.0887 0.7627 0.6642 0.099 Uiso 0.9578(4) 1 calc PR A 1
H14C H 0.0743 0.8120 0.6324 0.099 Uiso 0.9578(4) 1 calc PR A 1
C15 C 0.2706(4) 0.84194(10) 0.9007(3) 0.0506(7) Uani 0.9578(4) 1 d PDU A 1
H15A H 0.1600 0.8695 0.9171 0.076 Uiso 0.9578(4) 1 calc PR A 1
H15B H 0.3600 0.8582 0.8376 0.076 Uiso 0.9578(4) 1 calc PR A 1
H15C H 0.3546 0.8340 0.9814 0.076 Uiso 0.9578(4) 1 calc PR A 1
C16 C -0.0230(5) 0.75493(12) 0.9559(3) 0.0395(6) Uani 0.9578(4) 1 d PDU A 1
H16A H -0.1199 0.7867 0.9690 0.059 Uiso 0.9578(4) 1 calc PR A 1
H16B H 0.0562 0.7459 1.0377 0.059 Uiso 0.9578(4) 1 calc PR A 1
H16C H -0.1020 0.7209 0.9250 0.059 Uiso 0.9578(4) 1 calc PR A 1
P13' P 0.071(2) 0.7708(6) 0.8187(16) 0.029(4) Uiso 0.0422(4) 1 d PDU A 2
C14' C -0.120(7) 0.8138(15) 0.727(4) 0.064(6) Uiso 0.0422(4) 1 d PDU A 2
H14D H -0.1587 0.8468 0.7791 0.096 Uiso 0.0422(4) 1 calc PR A 2
H14E H -0.2441 0.7904 0.7038 0.096 Uiso 0.0422(4) 1 calc PR A 2
H14F H -0.0609 0.8276 0.6486 0.096 Uiso 0.0422(4) 1 calc PR A 2
C15' C 0.276(5) 0.8197(15) 0.872(5) 0.050(6) Uiso 0.0422(4) 1 d PDU A 2
H15D H 0.2171 0.8522 0.9167 0.076 Uiso 0.0422(4) 1 calc PR A 2
H15E H 0.3447 0.8339 0.7968 0.076 Uiso 0.0422(4) 1 calc PR A 2
H15F H 0.3785 0.7996 0.9303 0.076 Uiso 0.0422(4) 1 calc PR A 2
C16' C -0.052(10) 0.7526(15) 0.964(4) 0.037(6) Uiso 0.0422(4) 1 d PDU A 2
H16D H -0.0959 0.7880 1.0062 0.056 Uiso 0.0422(4) 1 calc PR A 2
H16E H 0.0474 0.7316 1.0233 0.056 Uiso 0.0422(4) 1 calc PR A 2
H16F H -0.1747 0.7283 0.9426 0.056 Uiso 0.0422(4) 1 calc PR A 2

loop_
_atom_site_aniso_label
_atom_site_aniso_U_11
_atom_site_aniso_U_22
_atom_site_aniso_U_33
_atom_site_aniso_U_23
_atom_site_aniso_U_13
_atom_site_aniso_U_12
Au1 0.03524(5) 0.01938(4) 0.02414(4) -0.00144(3) 0.00557(3) 0.00368(4)
S1 0.0269(3) 0.0225(3) 0.0280(3) -0.0046(2) -0.0013(2) -0.00041(19)
C2 0.0208(9) 0.0185(9) 0.0194(9) 0.0030(7) 0.0048(8) -0.0019(7)
S3 0.0203(2) 0.0258(3) 0.0353(3) -0.0005(2) 0.0008(2) 0.00086(19)
N4 0.0220(8) 0.0166(8) 0.0225(8) 0.0016(6) 0.0022(7) -0.0009(6)
C5 0.0207(9) 0.0203(10) 0.0306(11) 0.0032(8) 0.0069(9) 0.0020(7)
C6 0.0225(9) 0.0169(9) 0.0242(10) -0.0023(7) 0.0033(9) 0.0004(7)
C7 0.0241(10) 0.0280(11) 0.0302(11) 0.0029(8) 0.0062(9) 0.0025(8)
C8 0.0334(12) 0.0322(12) 0.0298(12) 0.0041(9) 0.0075(10) -0.0039(9)
C9 0.0442(13) 0.0274(12) 0.0254(11) 0.0048(9) -0.0029(10) 0.0002(9)
C10 0.0310(12) 0.0436(14) 0.0380(13) 0.0076(11) -0.0050(11) 0.0095(10)
C11 0.0214(10) 0.0378(13) 0.0337(12) 0.0040(10) 0.0034(10) 0.0038(9)
C12 0.0294(10) 0.0164(9) 0.0235(10) -0.0002(7) 0.0060(9) -0.0044(8)
P13 0.0390(4) 0.0234(3) 0.0285(3) -0.0043(2) 0.0007(3) 0.0082(3)
C14 0.070(2) 0.071(2) 0.0533(19) 0.0089(16) -0.0127(17) 0.0269(17)
C15 0.0640(17) 0.0254(14) 0.065(2) -0.0118(13) 0.0207(16) -0.0007(12)
C16 0.0343(15) 0.0396(14) 0.0451(15) -0.0132(12) 0.0070(12) 0.0017(11)

loop_
_atom_type_symbol
_atom_type_description
_atom_type_scat_dispersion_real
_atom_type_scat_dispersion_imag
_atom_type_scat_source
C C 0.0033 0.0016 'International Tables Vol C Tables 4.2.6.8 and 6.1.1.4'
H H 0.0000 0.0000 'International Tables Vol C Tables 4.2.6.8 and 6.1.1.4'
N N 0.0061 0.0033 'International Tables Vol C Tables 4.2.6.8 and 6.1.1.4'
P P 0.1023 0.0942 'International Tables Vol C Tables 4.2.6.8 and 6.1.1.4'
S S 0.1246 0.1234 'International Tables Vol C Tables 4.2.6.8 and 6.1.1.4'
Au Au -2.0133 8.8022 'International Tables Vol C Tables 4.2.6.8 and 6.1.1.4'

loop_
_geom_angle_atom_site_label_1
_geom_angle_atom_site_label_2
_geom_angle_atom_site_label_3
_geom_angle
_geom_angle_site_symmetry_1
_geom_angle_site_symmetry_3
_geom_angle_publ_flag
P13 Au1 S1 175.07(2) . . ?
P13' Au1' S3 174.4(4) . . ?
C2 S1 Au1 99.07(6) . . ?
N4 C2 S3 121.49(14) . . ?
N4 C2 S1 117.39(14) . . ?
S3 C2 S1 121.12(11) . . ?
C2 S3 Au1' 103.99(9) . . ?
C2 S3 Au1 74.17(6) . . ?
C2 N4 C5 124.33(16) . . ?
C2 N4 C12 121.46(16) . . ?
C5 N4 C12 114.20(15) . . ?
N4 C5 C6 113.85(15) . . ?
C7 C6 C11 117.92(19) . . ?
C7 C6 C5 123.38(17) . . ?
C11 C6 C5 118.68(17) . . ?
C8 C7 C6 120.71(19) . . ?
C9 C8 C7 120.6(2) . . ?
C8 C9 C10 119.4(2) . . ?
C11 C10 C9 120.2(2) . . ?
C10 C11 C6 121.1(2) . . ?
N4 C12 C12 110.41(18) . 3_666 ?
C16 P13 C14 104.64(17) . . ?
C16 P13 C15 104.49(12) . . ?
C14 P13 C15 105.49(15) . . ?
C16 P13 Au1 114.46(9) . . ?
C14 P13 Au1 113.07(11) . . ?
C15 P13 Au1 113.73(10) . . ?
C15' P13' C14' 105.5(10) . . ?
C15' P13' C16' 104.3(10) . . ?
C14' P13' C16' 104.4(10) . . ?
C15' P13' Au1' 114.6(9) . . ?
C14' P13' Au1' 114.0(9) . . ?
C16' P13' Au1' 112.9(9) . . ?

loop_
_geom_bond_atom_site_label_1
_geom_bond_atom_site_label_2
_geom_bond_distance
_geom_bond_site_symmetry_2
_geom_bond_publ_flag
Au1 P13 2.2440(6) . ?
Au1 S1 2.3233(5) . ?
Au1 S3 3.1196(5) . ?
Au1' P13' 2.248(13) . ?
Au1' S3 2.353(2) . ?
S1 C2 1.7436(19) . ?
C2 N4 1.349(2) . ?
C2 S3 1.6922(19) . ?
N4 C5 1.459(2) . ?
N4 C12 1.463(2) . ?
C5 C6 1.507(3) . ?
C6 C7 1.384(3) . ?
C6 C11 1.395(3) . ?
C7 C8 1.381(3) . ?
C8 C9 1.374(3) . ?
C9 C10 1.377(3) . ?
C10 C11 1.374(3) . ?
C12 C12 1.526(4) 3_666 ?
P13 C16 1.800(3) . ?
P13 C14 1.801(3) . ?
P13 C15 1.803(3) . ?
P13' C15' 1.792(13) . ?
P13' C14' 1.795(13) . ?
P13' C16' 1.811(13) . ?
